data_1508180
loop_
_publ_author_name
'Wu, Hui-Lu'
'Yuan, Jing-Kun'
'Huang, Xing-Cai'
'Kou, Fan'
'Liu, Bin'
'Jia, Fei'
'Wang, Kai-Tong'
'Bai, Ying'

_publ_section_title
;
 Two zinc(II) and cadmium(II) complexes based on the V-shaped ligand
 2,6-bis(2-benzimidazolyl)pyridine: Synthesis, crystal structure,
 DNA-binding properties and antioxidant activities
;
_journal_name_full
;
Inorganica Chimica Acta
;
_journal_page_first 12
_journal_page_last 21
_journal_paper_doi 10.1016/j.ica.2012.04.010
_journal_volume 390
_journal_year 2012
_chemical_formula_moiety 'C38 H26 Cd N10, 2(C6 H2 N3 O7), 2(C3 H7 N O)'
_chemical_formula_sum 'C56 H44 Cd N18 O16'
_chemical_formula_weight 1337.50
_space_group_IT_number 14
_symmetry_cell_setting monoclinic
_symmetry_space_group_name_Hall '-P 2ybc'
_symmetry_space_group_name_H-M 'P 1 21/c 1'
_atom_sites_solution_hydrogens geom
_atom_sites_solution_primary direct
_atom_sites_solution_secondary difmap
_cell_angle_alpha 90.00
_cell_angle_beta 132.768(18)
_cell_angle_gamma 90.00
_cell_formula_units_Z 4
_cell_length_a 14.255(3)
_cell_length_b 26.996(5)
_cell_length_c 20.182(6)
_cell_measurement_reflns_used 13032
_cell_measurement_temperature 153(2)
_cell_measurement_theta_max 27.48
_cell_measurement_theta_min 3.02
_cell_volume 5702(3)
_computing_cell_refinement 'Rapid Auto Version 3.0 (Rigaku 2004)'
_computing_data_collection 'Rapid Auto Version 3.0 (Rigaku 2004)'
_computing_data_reduction 'Rapid Auto Version 3.0 (Rigaku 2004)'
_computing_molecular_graphics 'SHELXTL 6.12 (Bruker AXS, 2001)'
_computing_publication_material 'SHELXTL 6.12 (Bruker AXS, 2001)'
_computing_structure_refinement 'SHELXL-97 (Sheldrick, 1997)'
_computing_structure_solution 'SHELXS-97 (Sheldrick, 1990)'
_diffrn_ambient_temperature 153(2)
_diffrn_measured_fraction_theta_full 0.997
_diffrn_measured_fraction_theta_max 0.997
_diffrn_radiation_monochromator graphite
_diffrn_radiation_source 'fine-focus sealed tube'
_diffrn_radiation_type MoK\a
_diffrn_radiation_wavelength 0.71073
_diffrn_reflns_av_R_equivalents 0.0246
_diffrn_reflns_av_sigmaI/netI 0.0217
_diffrn_reflns_limit_h_max 18
_diffrn_reflns_limit_h_min -18
_diffrn_reflns_limit_k_max 34
_diffrn_reflns_limit_k_min -35
_diffrn_reflns_limit_l_max 26
_diffrn_reflns_limit_l_min -26
_diffrn_reflns_number 52704
_diffrn_reflns_theta_full 27.48
_diffrn_reflns_theta_max 27.48
_diffrn_reflns_theta_min 3.02
_exptl_absorpt_coefficient_mu 0.472
_exptl_absorpt_correction_T_max 0.8675
_exptl_absorpt_correction_T_min 0.7781
_exptl_absorpt_correction_type multi-scan
_exptl_absorpt_process_details 'ABSCOR(Higashi, 1995)'
_exptl_crystal_colour yellow
_exptl_crystal_density_diffrn 1.558
_exptl_crystal_density_method 'not measured'
_exptl_crystal_description block
_exptl_crystal_F_000 2728
_exptl_crystal_size_max 0.56
_exptl_crystal_size_mid 0.52
_exptl_crystal_size_min 0.31
_refine_diff_density_max 0.657
_refine_diff_density_min -0.574
_refine_diff_density_rms 0.072
_refine_ls_extinction_method none
_refine_ls_goodness_of_fit_ref 1.086
_refine_ls_hydrogen_treatment constr
_refine_ls_matrix_type full
_refine_ls_number_parameters 824
_refine_ls_number_reflns 13032
_refine_ls_number_restraints 1
_refine_ls_restrained_S_all 1.086
_refine_ls_R_factor_all 0.0340
_refine_ls_R_factor_gt 0.0299
_refine_ls_shift/su_max 0.004
_refine_ls_shift/su_mean 0.000
_refine_ls_structure_factor_coef Fsqd
_refine_ls_weighting_details 'calc w=1/[\s^2^(Fo^2^)+(0.0261P)^2^+5.1650P] where P=(Fo^2^+2Fc^2^)/3'
_refine_ls_weighting_scheme calc
_refine_ls_wR_factor_gt 0.0719
_refine_ls_wR_factor_ref 0.0735
_reflns_number_gt 11772
_reflns_number_total 13032
_reflns_threshold_expression >2sigma(I)
_cod_data_source_file ICA-2012-390-12-21-1.cif
_cod_data_source_block Complex_2
_cod_depositor_comments
;
The following automatic conversions were performed:

'_exptl_absorpt_correction_type' value 'Multi-scan' changed to
'multi-scan' according to the built-in table from CIF Core dictionary
named 'cif_core.dic' version 2.4.1 from 2010-06-29.

Automatic conversion script
Id: cif_fix_values 1715 2011-07-08 13:25:40Z adriana 
;
_cod_original_cell_volume 5702(2)
_cod_original_sg_symbol_H-M 'P 21/c'
_cod_database_code 1508180

loop_
_symmetry_equiv_pos_as_xyz
'x, y, z'
'-x, y+1/2, -z+1/2'
'-x, -y, -z'
'x, -y-1/2, z-1/2'

loop_
_atom_site_label
_atom_site_type_symbol
_atom_site_fract_x
_atom_site_fract_y
_atom_site_fract_z
_atom_site_U_iso_or_equiv
_atom_site_adp_type
_atom_site_occupancy
_atom_site_symmetry_multiplicity
_atom_site_calc_flag
_atom_site_refinement_flags
C1 C 0.87579(17) 0.23861(6) 0.33187(11) 0.0203(3) Uani 1 1 d .
C2 C 0.82213(18) 0.20029(7) 0.26927(12) 0.0244(4) Uani 1 1 d .
H2 H 0.7900 0.2059 0.2105 0.029 Uiso 1 1 calc R
C3 C 0.81719(18) 0.15360(7) 0.29569(12) 0.0248(4) Uani 1 1 d .
H3 H 0.7804 0.1268 0.2543 0.030 Uiso 1 1 calc R
C4 C 0.86570(17) 0.14571(6) 0.38247(12) 0.0214(3) Uani 1 1 d .
H4 H 0.8618 0.1140 0.4009 0.026 Uiso 1 1 calc R
C5 C 0.91988(16) 0.18591(6) 0.44098(11) 0.0183(3) Uani 1 1 d .
C6 C 0.97723(16) 0.18562(6) 0.53554(11) 0.0179(3) Uani 1 1 d .
C7 C 1.05000(16) 0.16346(6) 0.66851(11) 0.0198(3) Uani 1 1 d .
C8 C 1.09025(19) 0.14041(7) 0.74607(12) 0.0262(4) Uani 1 1 d .
H8 H 1.0840 0.1056 0.7489 0.031 Uiso 1 1 calc R
C9 C 1.1397(2) 0.17077(8) 0.81867(13) 0.0307(4) Uani 1 1 d .
H9 H 1.1685 0.1562 0.8727 0.037 Uiso 1 1 calc R
C10 C 1.1488(2) 0.22238(8) 0.81529(13) 0.0293(4) Uani 1 1 d .
H10 H 1.1823 0.2419 0.8665 0.035 Uiso 1 1 calc R
C11 C 1.10993(18) 0.24510(7) 0.73898(12) 0.0245(4) Uani 1 1 d .
H11 H 1.1164 0.2800 0.7365 0.029 Uiso 1 1 calc R
C12 C 1.06060(16) 0.21486(6) 0.66526(11) 0.0191(3) Uani 1 1 d .
C13 C 0.88385(17) 0.29099(6) 0.31607(11) 0.0210(3) Uani 1 1 d .
C14 C 0.85862(19) 0.36186(7) 0.25201(12) 0.0269(4) Uani 1 1 d .
C15 C 0.8269(2) 0.40136(8) 0.19543(14) 0.0369(5) Uani 1 1 d .
H15 H 0.7819 0.3966 0.1335 0.044 Uiso 1 1 calc R
C16 C 0.8645(3) 0.44766(8) 0.23428(16) 0.0431(6) Uani 1 1 d .
H16 H 0.8444 0.4755 0.1978 0.052 Uiso 1 1 calc R
C17 C 0.9311(2) 0.45532(8) 0.32557(16) 0.0417(6) Uani 1 1 d .
H17 H 0.9565 0.4879 0.3495 0.050 Uiso 1 1 calc R
C18 C 0.9606(2) 0.41649(7) 0.38134(14) 0.0318(4) Uani 1 1 d .
H18 H 1.0054 0.4216 0.4432 0.038 Uiso 1 1 calc R
C19 C 0.92148(18) 0.36941(7) 0.34261(12) 0.0242(4) Uani 1 1 d .
C20 C 0.94596(17) 0.37084(6) 0.61589(11) 0.0197(3) Uani 1 1 d .
C21 C 0.97552(18) 0.39932(7) 0.68560(12) 0.0240(4) Uani 1 1 d .
H21 H 0.9144 0.4048 0.6903 0.029 Uiso 1 1 calc R
C22 C 1.09768(19) 0.41944(7) 0.74806(12) 0.0247(4) Uani 1 1 d .
H22 H 1.1214 0.4384 0.7971 0.030 Uiso 1 1 calc R
C23 C 1.18508(18) 0.41214(6) 0.73942(12) 0.0223(4) Uani 1 1 d .
H23 H 1.2674 0.4270 0.7803 0.027 Uiso 1 1 calc R
C24 C 1.14834(17) 0.38234(6) 0.66875(11) 0.0189(3) Uani 1 1 d .
C25 C 1.22833(16) 0.36831(6) 0.65049(11) 0.0182(3) Uani 1 1 d .
C26 C 1.37550(17) 0.36821(6) 0.64373(11) 0.0199(3) Uani 1 1 d .
C27 C 1.47585(18) 0.37755(7) 0.64852(13) 0.0254(4) Uani 1 1 d .
H27 H 1.5307 0.4053 0.6802 0.030 Uiso 1 1 calc R
C28 C 1.49147(18) 0.34420(7) 0.60457(13) 0.0273(4) Uani 1 1 d .
H28 H 1.5580 0.3495 0.6052 0.033 Uiso 1 1 calc R
C29 C 1.41164(19) 0.30260(7) 0.55888(13) 0.0256(4) Uani 1 1 d .
H29 H 1.4269 0.2802 0.5307 0.031 Uiso 1 1 calc R
C30 C 1.31198(18) 0.29346(6) 0.55391(12) 0.0221(4) Uani 1 1 d .
H30 H 1.2586 0.2653 0.5232 0.027 Uiso 1 1 calc R
C31 C 1.29282(16) 0.32745(6) 0.59596(11) 0.0184(3) Uani 1 1 d .
C32 C 0.82038(17) 0.34847(6) 0.54109(12) 0.0203(3) Uani 1 1 d .
C33 C 0.61446(18) 0.33440(7) 0.44139(13) 0.0252(4) Uani 1 1 d .
C34 C 0.48261(19) 0.33327(8) 0.38736(15) 0.0357(5) Uani 1 1 d .
H34 H 0.4428 0.3498 0.4044 0.043 Uiso 1 1 calc R
C35 C 0.4129(2) 0.30699(9) 0.30800(16) 0.0406(5) Uani 1 1 d .
H35 H 0.3225 0.3059 0.2688 0.049 Uiso 1 1 calc R
C36 C 0.4712(2) 0.28182(8) 0.28324(14) 0.0362(5) Uani 1 1 d .
H36 H 0.4193 0.2643 0.2277 0.043 Uiso 1 1 calc R
C37 C 0.60199(19) 0.28196(7) 0.33763(13) 0.0277(4) Uani 1 1 d .
H37 H 0.6415 0.2642 0.3215 0.033 Uiso 1 1 calc R
C38 C 0.67395(17) 0.30941(6) 0.41774(12) 0.0221(4) Uani 1 1 d .
C39 C 0.55381(17) 0.01173(7) 0.68694(12) 0.0221(4) Uani 1 1 d .
C40 C 0.62025(19) 0.05165(7) 0.75242(12) 0.0248(4) Uani 1 1 d .
C41 C 0.60611(19) 0.10097(7) 0.73026(13) 0.0264(4) Uani 1 1 d .
H41 H 0.6501 0.1256 0.7761 0.032 Uiso 1 1 calc R
C42 C 0.52665(19) 0.11424(7) 0.64005(13) 0.0250(4) Uani 1 1 d .
C43 C 0.46196(18) 0.07888(7) 0.57242(13) 0.0249(4) Uani 1 1 d .
H43 H 0.4075 0.0884 0.5108 0.030 Uiso 1 1 calc R
C44 C 0.47791(17) 0.02997(7) 0.59592(12) 0.0226(4) Uani 1 1 d .
C45 C 0.13674(17) -0.01116(6) 0.51288(12) 0.0205(3) Uani 1 1 d .
C46 C 0.06513(17) 0.01870(6) 0.43139(12) 0.0200(3) Uani 1 1 d .
C47 C 0.08489(18) 0.06835(7) 0.43008(13) 0.0226(4) Uani 1 1 d .
H47 H 0.0390 0.0852 0.3743 0.027 Uiso 1 1 calc R
C48 C 0.17251(18) 0.09350(6) 0.51099(13) 0.0240(4) Uani 1 1 d .
C49 C 0.24091(18) 0.06930(7) 0.59304(13) 0.0237(4) Uani 1 1 d .
H49 H 0.2992 0.0871 0.6481 0.028 Uiso 1 1 calc R
C50 C 0.22334(17) 0.01931(7) 0.59360(12) 0.0211(3) Uani 1 1 d .
C51 C 0.6698(3) 1.00881(11) -0.0009(2) 0.0612(8) Uani 1 1 d .
H51A H 0.6348 1.0420 -0.0249 0.092 Uiso 1 1 calc R
H51B H 0.6196 0.9846 -0.0500 0.092 Uiso 1 1 calc R
H51C H 0.7589 1.0079 0.0269 0.092 Uiso 1 1 calc R
C52 C 0.6640(3) 0.94498(9) 0.08517(18) 0.0660(10) Uani 1 1 d .
H52A H 0.6614 0.9419 0.1323 0.099 Uiso 1 1 calc R
H52B H 0.7417 0.9292 0.1056 0.099 Uiso 1 1 calc R
H52C H 0.5889 0.9287 0.0300 0.099 Uiso 1 1 calc R
C53 C 0.67057(19) 1.03178(7) 0.11567(13) 0.0285(4) Uani 1 1 d .
H53 H 0.6678 1.0215 0.1593 0.034 Uiso 1 1 calc R
C54 C 0.6639(5) 0.15996(15) 0.4474(4) 0.1089(17) Uani 1 1 d .
H54A H 0.7507 0.1725 0.4963 0.163 Uiso 1 1 calc R
H54B H 0.6407 0.1642 0.3895 0.163 Uiso 1 1 calc R
H54C H 0.6604 0.1247 0.4573 0.163 Uiso 1 1 calc R
C55 C 0.4433(3) 0.17714(13) 0.3733(2) 0.0669(9) Uani 1 1 d .
H55A H 0.3942 0.1991 0.3789 0.100 Uiso 1 1 calc R
H55B H 0.4250 0.1426 0.3758 0.100 Uiso 1 1 calc R
H55C H 0.4193 0.1833 0.3156 0.100 Uiso 1 1 calc R
C56 C 0.6136(3) 0.21985(11) 0.50872(17) 0.0518(7) Uani 1 1 d .
H56 H 0.5480 0.2370 0.5003 0.062 Uiso 1 1 calc R
Cd1 Cd 0.991628(12) 0.299783(4) 0.511785(8) 0.01686(4) Uani 1 1 d U
N1 N 0.92307(14) 0.23100(5) 0.41510(9) 0.0183(3) Uani 1 1 d U
N2 N 0.99597(14) 0.14576(5) 0.58426(9) 0.0190(3) Uani 1 1 d .
H2A H 0.9775 0.1147 0.5661 0.023 Uiso 1 1 calc R
N3 N 1.01589(14) 0.22751(5) 0.58172(9) 0.0183(3) Uani 1 1 d .
N4 N 0.83824(16) 0.31140(6) 0.23782(10) 0.0262(3) Uani 1 1 d .
H4A H 0.8023 0.2956 0.1874 0.031 Uiso 1 1 calc R
N5 N 0.93479(15) 0.32440(5) 0.38068(10) 0.0218(3) Uani 1 1 d .
N6 N 0.71121(15) 0.35848(6) 0.52158(11) 0.0241(3) Uani 1 1 d .
H6 H 0.7031 0.3767 0.5536 0.029 Uiso 1 1 calc R
N7 N 0.80403(14) 0.31874(5) 0.48173(10) 0.0203(3) Uani 1 1 d .
N8 N 1.33189(14) 0.39300(5) 0.67827(10) 0.0209(3) Uani 1 1 d .
H8A H 1.3654 0.4198 0.7120 0.025 Uiso 1 1 calc R
N9 N 1.20064(14) 0.32860(5) 0.60076(9) 0.0184(3) Uani 1 1 d .
N10 N 1.03167(14) 0.36214(5) 0.60968(9) 0.0186(3) Uani 1 1 d .
N11 N 0.70765(19) 0.04013(6) 0.84846(11) 0.0345(4) Uani 1 1 d .
N12 N 0.51300(18) 0.16600(6) 0.61547(12) 0.0319(4) Uani 1 1 d .
N13 N 0.40811(17) -0.00572(6) 0.52253(11) 0.0304(4) Uani 1 1 d .
N14 N -0.03121(15) -0.00464(5) 0.34404(10) 0.0222(3) Uani 1 1 d .
N15 N 0.19076(17) 0.14627(6) 0.50933(12) 0.0309(4) Uani 1 1 d .
N16 N 0.29714(16) -0.00323(6) 0.68241(10) 0.0243(3) Uani 1 1 d .
N17 N 0.66400(17) 0.99682(6) 0.06699(12) 0.0331(4) Uani 1 1 d .
N18 N 0.57715(19) 0.18661(8) 0.44591(13) 0.0397(4) Uani 1 1 d .
O1 O 0.55375(14) -0.03285(5) 0.70339(9) 0.0300(3) Uani 1 1 d .
O2 O 0.75202(18) -0.00179(6) 0.87390(10) 0.0472(5) Uani 1 1 d .
O3 O 0.7358(2) 0.07341(6) 0.90073(11) 0.0536(5) Uani 1 1 d .
O4 O 0.58099(17) 0.19672(5) 0.67558(12) 0.0419(4) Uani 1 1 d .
O5 O 0.43321(18) 0.17651(6) 0.53426(11) 0.0462(4) Uani 1 1 d .
O6 O 0.30217(17) 0.00652(7) 0.45161(11) 0.0547(5) Uani 1 1 d .
O7 O 0.45763(18) -0.04588(6) 0.53388(11) 0.0437(4) Uani 1 1 d .
O8 O 0.12886(14) -0.05706(5) 0.51312(9) 0.0289(3) Uani 1 1 d .
O9 O -0.08542(13) -0.04204(5) 0.33838(9) 0.0284(3) Uani 1 1 d .
O10 O -0.05721(15) 0.01445(6) 0.27786(9) 0.0351(3) Uani 1 1 d .
O11 O 0.13963(15) 0.16559(5) 0.43630(11) 0.0389(4) Uani 1 1 d .
O12 O 0.25590(18) 0.16914(6) 0.58081(12) 0.0464(4) Uani 1 1 d .
O13 O 0.39387(14) 0.01815(6) 0.74821(9) 0.0379(4) Uani 1 1 d .
O14 O 0.25808(14) -0.04174(5) 0.68898(9) 0.0314(3) Uani 1 1 d .
O15 O 0.67999(15) 1.07679(5) 0.10958(10) 0.0319(3) Uani 1 1 d .
O16 O 0.7217(2) 0.22984(10) 0.57459(12) 0.0900(10) Uani 1 1 d .

loop_
_atom_site_aniso_label
_atom_site_aniso_U_11
_atom_site_aniso_U_22
_atom_site_aniso_U_33
_atom_site_aniso_U_23
_atom_site_aniso_U_13
_atom_site_aniso_U_12
C1 0.0229(8) 0.0183(8) 0.0164(8) 0.0009(6) 0.0120(7) -0.0004(7)
C2 0.0282(9) 0.0231(9) 0.0157(8) -0.0016(7) 0.0124(7) -0.0021(7)
C3 0.0273(9) 0.0205(9) 0.0189(8) -0.0047(7) 0.0127(8) -0.0030(7)
C4 0.0240(9) 0.0149(8) 0.0211(8) -0.0001(6) 0.0137(7) -0.0013(7)
C5 0.0182(8) 0.0161(8) 0.0159(8) 0.0007(6) 0.0097(7) 0.0002(6)
C6 0.0180(8) 0.0153(7) 0.0168(8) 0.0012(6) 0.0104(7) 0.0002(6)
C7 0.0199(8) 0.0196(8) 0.0180(8) 0.0012(6) 0.0121(7) 0.0014(7)
C8 0.0342(10) 0.0215(9) 0.0235(9) 0.0050(7) 0.0199(8) 0.0032(8)
C9 0.0414(11) 0.0301(10) 0.0212(9) 0.0057(8) 0.0215(9) 0.0053(9)
C10 0.0359(11) 0.0292(10) 0.0200(9) -0.0016(7) 0.0178(8) 0.0026(8)
C11 0.0285(9) 0.0203(9) 0.0209(8) -0.0011(7) 0.0152(8) 0.0010(7)
C12 0.0182(8) 0.0193(8) 0.0167(8) 0.0022(6) 0.0106(7) 0.0025(6)
C13 0.0238(9) 0.0193(8) 0.0167(8) 0.0010(6) 0.0124(7) -0.0007(7)
C14 0.0317(10) 0.0217(9) 0.0226(9) 0.0032(7) 0.0165(8) -0.0008(8)
C15 0.0472(13) 0.0299(11) 0.0261(10) 0.0101(8) 0.0219(10) 0.0013(9)
C16 0.0559(15) 0.0249(10) 0.0388(12) 0.0139(9) 0.0283(12) 0.0017(10)
C17 0.0536(14) 0.0189(10) 0.0411(12) 0.0047(9) 0.0276(12) -0.0027(9)
C18 0.0396(11) 0.0203(9) 0.0295(10) 0.0001(8) 0.0211(9) -0.0024(8)
C19 0.0271(9) 0.0197(9) 0.0226(9) 0.0039(7) 0.0156(8) 0.0004(7)
C20 0.0226(8) 0.0154(8) 0.0206(8) 0.0014(6) 0.0145(7) 0.0010(6)
C21 0.0284(9) 0.0210(9) 0.0262(9) -0.0023(7) 0.0200(8) 0.0001(7)
C22 0.0317(10) 0.0199(8) 0.0246(9) -0.0054(7) 0.0199(8) -0.0021(7)
C23 0.0260(9) 0.0177(8) 0.0217(8) -0.0039(7) 0.0156(8) -0.0036(7)
C24 0.0218(8) 0.0141(7) 0.0179(8) -0.0002(6) 0.0123(7) -0.0008(6)
C25 0.0188(8) 0.0159(8) 0.0160(7) -0.0008(6) 0.0103(7) -0.0014(6)
C26 0.0203(8) 0.0177(8) 0.0181(8) -0.0007(6) 0.0116(7) -0.0008(7)
C27 0.0225(9) 0.0239(9) 0.0270(9) -0.0027(7) 0.0156(8) -0.0053(7)
C28 0.0239(9) 0.0321(10) 0.0280(9) 0.0016(8) 0.0185(8) 0.0004(8)
C29 0.0299(10) 0.0246(9) 0.0254(9) 0.0003(7) 0.0200(8) 0.0035(8)
C30 0.0263(9) 0.0185(8) 0.0212(8) -0.0016(7) 0.0160(8) -0.0009(7)
C31 0.0199(8) 0.0164(8) 0.0157(7) 0.0014(6) 0.0108(7) -0.0001(6)
C32 0.0221(8) 0.0163(8) 0.0220(8) 0.0013(6) 0.0148(7) 0.0008(6)
C33 0.0228(9) 0.0204(9) 0.0286(9) 0.0002(7) 0.0160(8) -0.0007(7)
C34 0.0239(10) 0.0335(11) 0.0457(12) -0.0029(9) 0.0221(10) 0.0005(8)
C35 0.0198(9) 0.0427(13) 0.0418(12) -0.0032(10) 0.0140(9) -0.0035(9)
C36 0.0269(10) 0.0364(11) 0.0282(10) -0.0042(9) 0.0120(9) -0.0071(9)
C37 0.0276(10) 0.0254(9) 0.0236(9) -0.0019(7) 0.0147(8) -0.0027(8)
C38 0.0207(8) 0.0184(8) 0.0229(8) 0.0018(7) 0.0131(7) -0.0006(7)
C39 0.0236(9) 0.0191(8) 0.0246(9) 0.0031(7) 0.0167(8) 0.0046(7)
C40 0.0300(9) 0.0222(9) 0.0217(9) 0.0020(7) 0.0173(8) 0.0019(7)
C41 0.0332(10) 0.0209(9) 0.0287(9) -0.0003(7) 0.0225(9) -0.0003(8)
C42 0.0297(9) 0.0193(9) 0.0316(10) 0.0054(7) 0.0231(9) 0.0038(7)
C43 0.0253(9) 0.0274(9) 0.0248(9) 0.0062(7) 0.0181(8) 0.0049(7)
C44 0.0231(9) 0.0236(9) 0.0229(9) 0.0000(7) 0.0163(8) 0.0021(7)
C45 0.0230(8) 0.0184(8) 0.0228(8) 0.0011(7) 0.0167(8) -0.0008(7)
C46 0.0214(8) 0.0186(8) 0.0216(8) 0.0006(7) 0.0152(7) -0.0002(7)
C47 0.0252(9) 0.0187(8) 0.0285(9) 0.0053(7) 0.0200(8) 0.0032(7)
C48 0.0280(9) 0.0141(8) 0.0344(10) 0.0012(7) 0.0230(9) -0.0013(7)
C49 0.0251(9) 0.0215(9) 0.0284(9) -0.0036(7) 0.0196(8) -0.0042(7)
C50 0.0239(9) 0.0195(8) 0.0217(8) 0.0015(7) 0.0162(8) -0.0005(7)
C51 0.091(2) 0.0532(16) 0.0734(19) -0.0208(14) 0.069(2) -0.0157(15)
C52 0.078(2) 0.0234(12) 0.0373(13) 0.0017(10) 0.0155(14) -0.0032(12)
C53 0.0279(10) 0.0276(10) 0.0249(9) 0.0029(8) 0.0160(8) -0.0020(8)
C54 0.132(4) 0.082(3) 0.195(5) 0.061(3) 0.143(4) 0.053(3)
C55 0.0529(17) 0.073(2) 0.0468(16) -0.0059(15) 0.0228(14) -0.0240(15)
C56 0.0638(17) 0.0549(16) 0.0358(13) 0.0014(11) 0.0335(13) -0.0155(13)
Cd1 0.02001(6) 0.01313(6) 0.01505(6) -0.00190(4) 0.01096(5) -0.00195(4)
N1 0.0211(7) 0.0148(6) 0.0153(6) -0.0006(5) 0.0110(6) -0.0014(5)
N2 0.0229(7) 0.0143(7) 0.0180(7) 0.0011(5) 0.0131(6) 0.0001(6)
N3 0.0199(7) 0.0159(7) 0.0159(7) 0.0002(5) 0.0109(6) -0.0002(5)
N4 0.0344(9) 0.0221(8) 0.0167(7) 0.0011(6) 0.0152(7) -0.0020(7)
N5 0.0267(8) 0.0165(7) 0.0183(7) 0.0003(6) 0.0137(6) -0.0021(6)
N6 0.0237(8) 0.0211(7) 0.0297(8) -0.0028(6) 0.0190(7) -0.0006(6)
N7 0.0200(7) 0.0177(7) 0.0196(7) -0.0001(6) 0.0120(6) 0.0003(6)
N8 0.0215(7) 0.0173(7) 0.0211(7) -0.0059(6) 0.0134(6) -0.0050(6)
N9 0.0202(7) 0.0164(7) 0.0172(7) -0.0019(5) 0.0121(6) -0.0023(5)
N10 0.0204(7) 0.0158(7) 0.0184(7) -0.0008(5) 0.0127(6) -0.0001(5)
N11 0.0454(11) 0.0259(9) 0.0243(8) 0.0006(7) 0.0206(8) -0.0028(8)
N12 0.0405(10) 0.0233(8) 0.0404(10) 0.0076(7) 0.0308(9) 0.0043(7)
N13 0.0347(9) 0.0321(9) 0.0282(9) -0.0034(7) 0.0228(8) -0.0020(7)
N14 0.0235(8) 0.0207(7) 0.0224(7) 0.0028(6) 0.0155(7) 0.0027(6)
N15 0.0327(9) 0.0183(8) 0.0433(10) 0.0016(7) 0.0264(8) -0.0023(7)
N16 0.0265(8) 0.0235(8) 0.0223(7) -0.0006(6) 0.0163(7) -0.0012(6)
N17 0.0324(9) 0.0241(8) 0.0290(9) -0.0015(7) 0.0154(8) -0.0020(7)
N18 0.0361(10) 0.0460(11) 0.0338(10) 0.0029(8) 0.0225(9) -0.0049(8)
O1 0.0359(8) 0.0188(6) 0.0258(7) 0.0048(5) 0.0172(6) 0.0044(6)
O2 0.0569(11) 0.0278(8) 0.0261(8) 0.0062(6) 0.0159(8) 0.0036(7)
O3 0.0865(14) 0.0341(9) 0.0299(8) -0.0055(7) 0.0354(9) -0.0028(9)
O4 0.0545(10) 0.0213(7) 0.0491(10) -0.0005(7) 0.0349(9) -0.0034(7)
O5 0.0588(11) 0.0306(8) 0.0397(9) 0.0155(7) 0.0297(9) 0.0072(8)
O6 0.0361(9) 0.0669(12) 0.0297(8) -0.0112(8) 0.0099(8) 0.0037(8)
O7 0.0685(12) 0.0277(8) 0.0408(9) -0.0035(7) 0.0394(9) 0.0027(8)
O8 0.0386(8) 0.0160(6) 0.0237(6) 0.0012(5) 0.0179(6) -0.0028(5)
O9 0.0314(7) 0.0214(7) 0.0276(7) -0.0020(5) 0.0181(6) -0.0055(5)
O10 0.0377(8) 0.0417(8) 0.0220(7) 0.0058(6) 0.0187(7) -0.0047(7)
O11 0.0392(8) 0.0238(7) 0.0461(9) 0.0118(7) 0.0259(8) -0.0006(6)
O12 0.0631(11) 0.0219(7) 0.0502(10) -0.0101(7) 0.0369(9) -0.0137(7)
O13 0.0315(8) 0.0460(9) 0.0230(7) -0.0026(6) 0.0133(6) -0.0125(7)
O14 0.0415(8) 0.0224(7) 0.0261(7) 0.0025(5) 0.0213(7) -0.0044(6)
O15 0.0430(8) 0.0235(7) 0.0394(8) 0.0004(6) 0.0321(7) -0.0011(6)
O16 0.0897(17) 0.0965(18) 0.0220(9) 0.0089(10) 0.0134(10) -0.0478(14)

loop_
_atom_type_symbol
_atom_type_description
_atom_type_scat_dispersion_real
_atom_type_scat_dispersion_imag
_atom_type_scat_source
C C 0.0033 0.0016 'International Tables Vol C Tables 4.2.6.8 and 6.1.1.4'
Cd Cd -0.8075 1.2024 'International Tables Vol C Tables 4.2.6.8 and 6.1.1.4'
N N 0.0061 0.0033 'International Tables Vol C Tables 4.2.6.8 and 6.1.1.4'
O O 0.0106 0.0060 'International Tables Vol C Tables 4.2.6.8 and 6.1.1.4'
H H 0.0000 0.0000 'International Tables Vol C Tables 4.2.6.8 and 6.1.1.4'

loop_
_geom_angle_atom_site_label_1
_geom_angle_atom_site_label_2
_geom_angle_atom_site_label_3
_geom_angle
N1 C1 C2 121.64(16)
N1 C1 C13 111.94(15)
C2 C1 C13 126.38(16)
C3 C2 C1 117.76(16)
C3 C2 H2 121.1
C1 C2 H2 121.1
C2 C3 C4 120.62(16)
C2 C3 H3 119.7
C4 C3 H3 119.7
C5 C4 C3 117.61(16)
C5 C4 H4 121.2
C3 C4 H4 121.2
N1 C5 C4 121.72(15)
N1 C5 C6 111.88(14)
C4 C5 C6 126.39(15)
N3 C6 N2 112.60(15)
N3 C6 C5 120.29(15)
N2 C6 C5 127.10(15)
N2 C7 C8 133.06(17)
N2 C7 C12 105.69(14)
C8 C7 C12 121.24(16)
C9 C8 C7 116.72(17)
C9 C8 H8 121.6
C7 C8 H8 121.6
C8 C9 C10 122.26(17)
C8 C9 H9 118.9
C10 C9 H9 118.9
C11 C10 C9 121.04(17)
C11 C10 H10 119.5
C9 C10 H10 119.5
C10 C11 C12 117.37(17)
C10 C11 H11 121.3
C12 C11 H11 121.3
N3 C12 C11 129.56(16)
N3 C12 C7 109.08(15)
C11 C12 C7 121.36(16)
N5 C13 N4 112.32(16)
N5 C13 C1 120.82(15)
N4 C13 C1 126.79(16)
N4 C14 C15 132.73(18)
N4 C14 C19 105.78(15)
C15 C14 C19 121.47(18)
C16 C15 C14 116.33(19)
C16 C15 H15 121.8
C14 C15 H15 121.8
C15 C16 C17 122.51(19)
C15 C16 H16 118.7
C17 C16 H16 118.7
C18 C17 C16 121.3(2)
C18 C17 H17 119.3
C16 C17 H17 119.3
C17 C18 C19 116.82(19)
C17 C18 H18 121.6
C19 C18 H18 121.6
N5 C19 C18 129.70(17)
N5 C19 C14 108.84(16)
C18 C19 C14 121.46(17)
N10 C20 C21 121.65(16)
N10 C20 C32 112.64(15)
C21 C20 C32 125.70(17)
C22 C21 C20 117.67(17)
C22 C21 H21 121.2
C20 C21 H21 121.2
C23 C22 C21 120.68(17)
C23 C22 H22 119.7
C21 C22 H22 119.7
C22 C23 C24 117.79(17)
C22 C23 H23 121.1
C24 C23 H23 121.1
N10 C24 C23 121.53(17)
N10 C24 C25 112.25(15)
C23 C24 C25 126.20(16)
N9 C25 N8 113.09(15)
N9 C25 C24 120.95(15)
N8 C25 C24 125.94(15)
N8 C26 C27 132.19(16)
N8 C26 C31 105.64(15)
C27 C26 C31 122.16(17)
C28 C27 C26 116.32(17)
C28 C27 H27 121.8
C26 C27 H27 121.8
C27 C28 C29 121.91(18)
C27 C28 H28 119.0
C29 C28 H28 119.0
C30 C29 C28 121.73(17)
C30 C29 H29 119.1
C28 C29 H29 119.1
C29 C30 C31 117.11(17)
C29 C30 H30 121.4
C31 C30 H30 121.4
N9 C31 C30 130.15(16)
N9 C31 C26 109.14(15)
C30 C31 C26 120.72(17)
N7 C32 N6 113.46(16)
N7 C32 C20 121.29(16)
N6 C32 C20 125.07(16)
N6 C33 C34 132.05(19)
N6 C33 C38 105.81(16)
C34 C33 C38 122.11(18)
C35 C34 C33 116.5(2)
C35 C34 H34 121.7
C33 C34 H34 121.7
C34 C35 C36 122.0(2)
C34 C35 H35 119.0
C36 C35 H35 119.0
C37 C36 C35 121.5(2)
C37 C36 H36 119.2
C35 C36 H36 119.2
C36 C37 C38 117.0(2)
C36 C37 H37 121.5
C38 C37 H37 121.5
N7 C38 C33 109.43(16)
N7 C38 C37 129.79(18)
C33 C38 C37 120.73(18)
O1 C39 C44 122.09(17)
O1 C39 C40 126.27(17)
C44 C39 C40 111.54(16)
C41 C40 C39 124.20(17)
C41 C40 N11 116.30(17)
C39 C40 N11 119.50(16)
C40 C41 C42 119.04(18)
C40 C41 H41 120.5
C42 C41 H41 120.5
C43 C42 C41 121.31(17)
C43 C42 N12 118.82(17)
C41 C42 N12 119.85(17)
C44 C43 C42 118.74(17)
C44 C43 H43 120.6
C42 C43 H43 120.6
C43 C44 C39 125.02(17)
C43 C44 N13 116.66(16)
C39 C44 N13 118.26(16)
O8 C45 C46 124.06(16)
O8 C45 C50 124.61(16)
C46 C45 C50 111.25(15)
C47 C46 N14 115.98(16)
C47 C46 C45 124.53(17)
N14 C46 C45 119.45(15)
C46 C47 C48 119.22(17)
C46 C47 H47 120.4
C48 C47 H47 120.4
C47 C48 C49 121.10(17)
C47 C48 N15 119.06(17)
C49 C48 N15 119.82(17)
C50 C49 C48 119.19(17)
C50 C49 H49 120.4
C48 C49 H49 120.4
C49 C50 C45 124.48(16)
C49 C50 N16 115.86(16)
C45 C50 N16 119.65(15)
N17 C51 H51A 109.5
N17 C51 H51B 109.5
H51A C51 H51B 109.5
N17 C51 H51C 109.5
H51A C51 H51C 109.5
H51B C51 H51C 109.5
N17 C52 H52A 109.5
N17 C52 H52B 109.5
H52A C52 H52B 109.5
N17 C52 H52C 109.5
H52A C52 H52C 109.5
H52B C52 H52C 109.5
O15 C53 N17 125.89(19)
O15 C53 H53 117.1
N17 C53 H53 117.1
N18 C54 H54A 109.5
N18 C54 H54B 109.5
H54A C54 H54B 109.5
N18 C54 H54C 109.5
H54A C54 H54C 109.5
H54B C54 H54C 109.5
N18 C55 H55A 109.5
N18 C55 H55B 109.5
H55A C55 H55B 109.5
N18 C55 H55C 109.5
H55A C55 H55C 109.5
H55B C55 H55C 109.5
O16 C56 N18 125.6(3)
O16 C56 H56 117.2
N18 C56 H56 117.2
N5 Cd1 N3 138.54(5)
N5 Cd1 N9 93.32(6)
N3 Cd1 N9 103.30(5)
N5 Cd1 N10 117.32(5)
N3 Cd1 N10 104.06(5)
N9 Cd1 N10 70.13(5)
N5 Cd1 N7 101.00(6)
N3 Cd1 N7 90.79(5)
N9 Cd1 N7 139.20(5)
N10 Cd1 N7 69.34(5)
N5 Cd1 N1 69.50(5)
N3 Cd1 N1 69.25(5)
N9 Cd1 N1 119.48(5)
N10 Cd1 N1 168.89(5)
N7 Cd1 N1 101.32(5)
C1 N1 C5 120.63(15)
C1 N1 Cd1 119.29(11)
C5 N1 Cd1 119.73(11)
C6 N2 C7 106.66(14)
C6 N2 H2A 126.7
C7 N2 H2A 126.7
C6 N3 C12 105.94(14)
C6 N3 Cd1 118.48(11)
C12 N3 Cd1 135.55(11)
C13 N4 C14 107.05(15)
C13 N4 H4A 126.5
C14 N4 H4A 126.5
C13 N5 C19 105.98(15)
C13 N5 Cd1 118.00(12)
C19 N5 Cd1 135.20(12)
C32 N6 C33 106.47(15)
C32 N6 H6 126.8
C33 N6 H6 126.8
C32 N7 C38 104.80(15)
C32 N7 Cd1 115.20(12)
C38 N7 Cd1 139.97(12)
C25 N8 C26 106.96(14)
C25 N8 H8A 126.5
C26 N8 H8A 126.5
C25 N9 C31 105.16(14)
C25 N9 Cd1 114.74(11)
C31 N9 Cd1 135.79(11)
C20 N10 C24 120.60(15)
C20 N10 Cd1 119.38(11)
C24 N10 Cd1 119.06(12)
O2 N11 O3 122.76(18)
O2 N11 C40 119.06(17)
O3 N11 C40 118.16(17)
O4 N12 O5 123.64(18)
O4 N12 C42 118.75(17)
O5 N12 C42 117.61(18)
O6 N13 O7 123.53(18)
O6 N13 C44 117.35(17)
O7 N13 C44 119.11(17)
O9 N14 O10 122.43(16)
O9 N14 C46 119.14(15)
O10 N14 C46 118.42(15)
O12 N15 O11 123.65(17)
O12 N15 C48 118.09(17)
O11 N15 C48 118.25(17)
O14 N16 O13 122.61(16)
O14 N16 C50 118.95(15)
O13 N16 C50 118.39(15)
C53 N17 C52 121.0(2)
C53 N17 C51 121.21(19)
C52 N17 C51 117.5(2)
C56 N18 C54 123.4(3)
C56 N18 C55 118.7(3)
C54 N18 C55 117.9(3)

loop_
_geom_bond_atom_site_label_1
_geom_bond_atom_site_label_2
_geom_bond_distance
C1 N1 1.334(2)
C1 C2 1.392(2)
C1 C13 1.471(2)
C2 C3 1.389(3)
C2 H2 0.9500
C3 C4 1.395(3)
C3 H3 0.9500
C4 C5 1.389(2)
C4 H4 0.9500
C5 N1 1.338(2)
C5 C6 1.480(2)
C6 N3 1.324(2)
C6 N2 1.356(2)
C7 N2 1.391(2)
C7 C8 1.395(2)
C7 C12 1.402(2)
C8 C9 1.383(3)
C8 H8 0.9500
C9 C10 1.405(3)
C9 H9 0.9500
C10 C11 1.377(3)
C10 H10 0.9500
C11 C12 1.398(2)
C11 H11 0.9500
C12 N3 1.381(2)
C13 N5 1.325(2)
C13 N4 1.351(2)
C14 N4 1.382(2)
C14 C15 1.395(3)
C14 C19 1.401(3)
C15 C16 1.376(3)
C15 H15 0.9500
C16 C17 1.401(3)
C16 H16 0.9500
C17 C18 1.378(3)
C17 H17 0.9500
C18 C19 1.395(3)
C18 H18 0.9500
C19 N5 1.380(2)
C20 N10 1.331(2)
C20 C21 1.394(2)
C20 C32 1.476(2)
C21 C22 1.391(3)
C21 H21 0.9500
C22 C23 1.384(3)
C22 H22 0.9500
C23 C24 1.393(2)
C23 H23 0.9500
C24 N10 1.339(2)
C24 C25 1.466(2)
C25 N9 1.332(2)
C25 N8 1.347(2)
C26 N8 1.382(2)
C26 C27 1.390(3)
C26 C31 1.409(2)
C27 C28 1.384(3)
C27 H27 0.9500
C28 C29 1.408(3)
C28 H28 0.9500
C29 C30 1.377(3)
C29 H29 0.9500
C30 C31 1.397(2)
C30 H30 0.9500
C31 N9 1.382(2)
C32 N7 1.325(2)
C32 N6 1.348(2)
C33 N6 1.383(2)
C33 C34 1.393(3)
C33 C38 1.397(3)
C34 C35 1.376(3)
C34 H34 0.9500
C35 C36 1.402(3)
C35 H35 0.9500
C36 C37 1.379(3)
C36 H36 0.9500
C37 C38 1.401(3)
C37 H37 0.9500
C38 N7 1.385(2)
C39 O1 1.249(2)
C39 C44 1.445(3)
C39 C40 1.451(3)
C40 C41 1.375(3)
C40 N11 1.458(2)
C41 C42 1.387(3)
C41 H41 0.9500
C42 C43 1.384(3)
C42 N12 1.451(2)
C43 C44 1.369(3)
C43 H43 0.9500
C44 N13 1.453(2)
C45 O8 1.245(2)
C45 C46 1.455(2)
C45 C50 1.457(3)
C46 C47 1.374(2)
C46 N14 1.450(2)
C47 C48 1.385(3)
C47 H47 0.9500
C48 C49 1.388(3)
C48 N15 1.453(2)
C49 C50 1.374(2)
C49 H49 0.9500
C50 N16 1.459(2)
C51 N17 1.463(3)
C51 H51A 0.9800
C51 H51B 0.9800
C51 H51C 0.9800
C52 N17 1.447(3)
C52 H52A 0.9800
C52 H52B 0.9800
C52 H52C 0.9800
C53 O15 1.238(2)
C53 N17 1.319(3)
C53 H53 0.9500
C54 N18 1.413(4)
C54 H54A 0.9800
C54 H54B 0.9800
C54 H54C 0.9800
C55 N18 1.433(3)
C55 H55A 0.9800
C55 H55B 0.9800
C55 H55C 0.9800
C56 O16 1.197(3)
C56 N18 1.337(3)
C56 H56 0.9500
Cd1 N5 2.2777(16)
Cd1 N3 2.2926(15)
Cd1 N9 2.3326(16)
Cd1 N10 2.3520(15)
Cd1 N7 2.3619(16)
Cd1 N1 2.3707(15)
N2 H2A 0.8800
N4 H4A 0.8800
N6 H6 0.8800
N8 H8A 0.8800
N11 O2 1.226(2)
N11 O3 1.227(2)
N12 O4 1.226(2)
N12 O5 1.236(2)
N13 O6 1.226(2)
N13 O7 1.227(2)
N14 O9 1.228(2)
N14 O10 1.231(2)
N15 O12 1.227(2)
N15 O11 1.232(2)
N16 O14 1.228(2)
N16 O13 1.229(2)

loop_
_geom_hbond_atom_site_label_D
_geom_hbond_atom_site_label_H
_geom_hbond_atom_site_label_A
_geom_hbond_distance_DH
_geom_hbond_distance_HA
_geom_hbond_distance_DA
_geom_hbond_angle_DHA
_geom_hbond_site_symmetry_A
N8 H8A O2 0.88 2.52 2.983(2) 113.6 2_756
N8 H8A O1 0.88 1.79 2.661(2) 170.1 2_756
N6 H6 O15 0.88 1.86 2.735(2) 171.3 4_576
N4 H4A O16 0.88 1.85 2.724(3) 172.7 4_565
N2 H2A O9 0.88 2.43 3.033(2) 126.1 3_656
N2 H2A O8 0.88 2.00 2.831(2) 157.7 3_656

loop_
_geom_torsion_atom_site_label_1
_geom_torsion_atom_site_label_2
_geom_torsion_atom_site_label_3
_geom_torsion_atom_site_label_4
_geom_torsion
N1 C1 C2 C3 1.1(3)
C13 C1 C2 C3 -176.42(18)
C1 C2 C3 C4 -0.6(3)
C2 C3 C4 C5 -0.7(3)
C3 C4 C5 N1 1.7(3)
C3 C4 C5 C6 -179.64(17)
N1 C5 C6 N3 4.6(2)
C4 C5 C6 N3 -174.19(17)
N1 C5 C6 N2 -175.90(17)
C4 C5 C6 N2 5.3(3)
N2 C7 C8 C9 -179.55(19)
C12 C7 C8 C9 0.5(3)
C7 C8 C9 C10 0.4(3)
C8 C9 C10 C11 -0.9(3)
C9 C10 C11 C12 0.4(3)
C10 C11 C12 N3 -179.57(18)
C10 C11 C12 C7 0.6(3)
N2 C7 C12 N3 -0.88(19)
C8 C7 C12 N3 179.05(17)
N2 C7 C12 C11 179.02(16)
C8 C7 C12 C11 -1.1(3)
N1 C1 C13 N5 0.7(3)
C2 C1 C13 N5 178.44(19)
N1 C1 C13 N4 -176.06(18)
C2 C1 C13 N4 1.6(3)
N4 C14 C15 C16 -179.6(2)
C19 C14 C15 C16 2.1(3)
C14 C15 C16 C17 0.1(4)
C15 C16 C17 C18 -1.3(4)
C16 C17 C18 C19 0.3(4)
C17 C18 C19 N5 -178.4(2)
C17 C18 C19 C14 1.8(3)
N4 C14 C19 N5 -1.7(2)
C15 C14 C19 N5 177.1(2)
N4 C14 C19 C18 178.12(19)
C15 C14 C19 C18 -3.1(3)
N10 C20 C21 C22 1.3(3)
C32 C20 C21 C22 -176.92(17)
C20 C21 C22 C23 1.5(3)
C21 C22 C23 C24 -2.8(3)
C22 C23 C24 N10 1.4(3)
C22 C23 C24 C25 -177.08(17)
N10 C24 C25 N9 -19.8(2)
C23 C24 C25 N9 158.83(17)
N10 C24 C25 N8 158.63(16)
C23 C24 C25 N8 -22.8(3)
N8 C26 C27 C28 -179.73(18)
C31 C26 C27 C28 -0.8(3)
C26 C27 C28 C29 -1.1(3)
C27 C28 C29 C30 1.4(3)
C28 C29 C30 C31 0.3(3)
C29 C30 C31 N9 178.61(17)
C29 C30 C31 C26 -2.1(3)
N8 C26 C31 N9 1.06(19)
C27 C26 C31 N9 -178.15(16)
N8 C26 C31 C30 -178.37(15)
C27 C26 C31 C30 2.4(3)
N10 C20 C32 N7 7.0(2)
C21 C20 C32 N7 -174.68(17)
N10 C20 C32 N6 -167.69(16)
C21 C20 C32 N6 10.7(3)
N6 C33 C34 C35 176.6(2)
C38 C33 C34 C35 -1.3(3)
C33 C34 C35 C36 1.2(4)
C34 C35 C36 C37 0.3(4)
C35 C36 C37 C38 -1.6(3)
N6 C33 C38 N7 -0.8(2)
C34 C33 C38 N7 177.56(18)
N6 C33 C38 C37 -178.34(17)
C34 C33 C38 C37 0.1(3)
C36 C37 C38 N7 -175.55(19)
C36 C37 C38 C33 1.4(3)
O1 C39 C40 C41 -172.3(2)
C44 C39 C40 C41 4.0(3)
O1 C39 C40 N11 7.2(3)
C44 C39 C40 N11 -176.44(17)
C39 C40 C41 C42 -2.0(3)
N11 C40 C41 C42 178.45(18)
C40 C41 C42 C43 -0.1(3)
C40 C41 C42 N12 -178.46(18)
C41 C42 C43 C44 -0.3(3)
N12 C42 C43 C44 178.10(17)
C42 C43 C44 C39 2.8(3)
C42 C43 C44 N13 -179.93(17)
O1 C39 C44 C43 172.03(18)
C40 C39 C44 C43 -4.5(3)
O1 C39 C44 N13 -5.2(3)
C40 C39 C44 N13 178.33(16)
O8 C45 C46 C47 -171.17(18)
C50 C45 C46 C47 5.8(3)
O8 C45 C46 N14 6.3(3)
C50 C45 C46 N14 -176.71(15)
N14 C46 C47 C48 177.95(16)
C45 C46 C47 C48 -4.5(3)
C46 C47 C48 C49 0.4(3)
C46 C47 C48 N15 -178.44(17)
C47 C48 C49 C50 1.6(3)
N15 C48 C49 C50 -179.54(17)
C48 C49 C50 C45 0.2(3)
C48 C49 C50 N16 -179.05(16)
O8 C45 C50 C49 173.32(19)
C46 C45 C50 C49 -3.6(3)
O8 C45 C50 N16 -7.4(3)
C46 C45 C50 N16 175.63(16)
C2 C1 N1 C5 -0.2(3)
C13 C1 N1 C5 177.62(16)
C2 C1 N1 Cd1 -173.29(14)
C13 C1 N1 Cd1 4.5(2)
C4 C5 N1 C1 -1.2(3)
C6 C5 N1 C1 179.92(15)
C4 C5 N1 Cd1 171.86(13)
C6 C5 N1 Cd1 -7.02(19)
N5 Cd1 N1 C1 -5.53(13)
N3 Cd1 N1 C1 178.62(15)
N9 Cd1 N1 C1 -87.46(14)
N10 Cd1 N1 C1 124.2(2)
N7 Cd1 N1 C1 92.11(14)
N5 Cd1 N1 C5 -178.68(14)
N3 Cd1 N1 C5 5.46(12)
N9 Cd1 N1 C5 99.39(13)
N10 Cd1 N1 C5 -49.0(3)
N7 Cd1 N1 C5 -81.05(13)
N3 C6 N2 C7 0.6(2)
C5 C6 N2 C7 -178.87(17)
C8 C7 N2 C6 -179.7(2)
C12 C7 N2 C6 0.17(19)
N2 C6 N3 C12 -1.2(2)
C5 C6 N3 C12 178.37(15)
N2 C6 N3 Cd1 -179.51(11)
C5 C6 N3 Cd1 0.0(2)
C11 C12 N3 C6 -178.63(19)
C7 C12 N3 C6 1.25(19)
C11 C12 N3 Cd1 -0.7(3)
C7 C12 N3 Cd1 179.15(12)
N5 Cd1 N3 C6 -8.51(17)
N9 Cd1 N3 C6 -119.45(13)
N10 Cd1 N3 C6 168.06(12)
N7 Cd1 N3 C6 99.18(13)
N1 Cd1 N3 C6 -2.63(12)
N5 Cd1 N3 C12 173.79(15)
N9 Cd1 N3 C12 62.84(17)
N10 Cd1 N3 C12 -9.64(17)
N7 Cd1 N3 C12 -78.53(17)
N1 Cd1 N3 C12 179.66(18)
N5 C13 N4 C14 -1.3(2)
C1 C13 N4 C14 175.73(18)
C15 C14 N4 C13 -176.8(2)
C19 C14 N4 C13 1.8(2)
N4 C13 N5 C19 0.2(2)
C1 C13 N5 C19 -177.00(17)
N4 C13 N5 Cd1 171.44(13)
C1 C13 N5 Cd1 -5.8(2)
C18 C19 N5 C13 -178.9(2)
C14 C19 N5 C13 0.9(2)
C18 C19 N5 Cd1 12.2(3)
C14 C19 N5 Cd1 -168.03(14)
N3 Cd1 N5 C13 11.52(18)
N9 Cd1 N5 C13 125.96(14)
N10 Cd1 N5 C13 -164.73(13)
N7 Cd1 N5 C13 -92.43(14)
N1 Cd1 N5 C13 5.66(13)
N3 Cd1 N5 C19 179.48(16)
N9 Cd1 N5 C19 -66.08(18)
N10 Cd1 N5 C19 3.2(2)
N7 Cd1 N5 C19 75.52(18)
N1 Cd1 N5 C19 173.62(19)
N7 C32 N6 C33 -1.7(2)
C20 C32 N6 C33 173.28(16)
C34 C33 N6 C32 -176.7(2)
C38 C33 N6 C32 1.5(2)
N6 C32 N7 C38 1.2(2)
C20 C32 N7 C38 -174.04(15)
N6 C32 N7 Cd1 179.91(11)
C20 C32 N7 Cd1 4.7(2)
C33 C38 N7 C32 -0.17(19)
C37 C38 N7 C32 177.04(19)
C33 C38 N7 Cd1 -178.39(14)
C37 C38 N7 Cd1 -1.2(3)
N5 Cd1 N7 C32 -124.10(12)
N3 Cd1 N7 C32 95.88(13)
N9 Cd1 N7 C32 -15.72(16)
N10 Cd1 N7 C32 -8.86(12)
N1 Cd1 N7 C32 164.86(12)
N5 Cd1 N7 C38 53.99(19)
N3 Cd1 N7 C38 -86.03(18)
N9 Cd1 N7 C38 162.37(16)
N10 Cd1 N7 C38 169.23(19)
N1 Cd1 N7 C38 -17.05(19)
N9 C25 N8 C26 0.7(2)
C24 C25 N8 C26 -177.86(16)
C27 C26 N8 C25 178.08(19)
C31 C26 N8 C25 -1.02(18)
N8 C25 N9 C31 0.02(19)
C24 C25 N9 C31 178.62(15)
N8 C25 N9 Cd1 -160.48(11)
C24 C25 N9 Cd1 18.1(2)
C30 C31 N9 C25 178.68(18)
C26 C31 N9 C25 -0.68(18)
C30 C31 N9 Cd1 -27.1(3)
C26 C31 N9 Cd1 153.54(13)
N5 Cd1 N9 C25 109.73(12)
N3 Cd1 N9 C25 -108.54(12)
N10 Cd1 N9 C25 -8.18(11)
N7 Cd1 N9 C25 -1.36(16)
N1 Cd1 N9 C25 177.99(11)
N5 Cd1 N9 C31 -42.74(16)
N3 Cd1 N9 C31 98.99(16)
N10 Cd1 N9 C31 -160.64(17)
N7 Cd1 N9 C31 -153.82(14)
N1 Cd1 N9 C31 25.52(17)
C21 C20 N10 C24 -2.7(3)
C32 C20 N10 C24 175.74(15)
C21 C20 N10 Cd1 166.03(13)
C32 C20 N10 Cd1 -15.53(19)
C23 C24 N10 C20 1.3(2)
C25 C24 N10 C20 179.99(15)
C23 C24 N10 Cd1 -167.46(13)
C25 C24 N10 Cd1 11.22(18)
N5 Cd1 N10 C20 105.56(13)
N3 Cd1 N10 C20 -71.89(13)
N9 Cd1 N10 C20 -171.19(14)
N7 Cd1 N10 C20 13.56(12)
N1 Cd1 N10 C20 -20.2(3)
N5 Cd1 N10 C24 -85.54(13)
N3 Cd1 N10 C24 97.02(13)
N9 Cd1 N10 C24 -2.29(12)
N7 Cd1 N10 C24 -177.53(14)
N1 Cd1 N10 C24 148.7(2)
C41 C40 N11 O2 -159.6(2)
C39 C40 N11 O2 20.8(3)
C41 C40 N11 O3 18.8(3)
C39 C40 N11 O3 -160.8(2)
C43 C42 N12 O4 -171.96(19)
C41 C42 N12 O4 6.4(3)
C43 C42 N12 O5 7.6(3)
C41 C42 N12 O5 -174.05(19)
C43 C44 N13 O6 -34.5(3)
C39 C44 N13 O6 142.9(2)
C43 C44 N13 O7 144.73(19)
C39 C44 N13 O7 -37.8(3)
C47 C46 N14 O9 -154.90(17)
C45 C46 N14 O9 27.4(2)
C47 C46 N14 O10 23.8(2)
C45 C46 N14 O10 -153.93(17)
C47 C48 N15 O12 170.70(19)
C49 C48 N15 O12 -8.1(3)
C47 C48 N15 O11 -9.0(3)
C49 C48 N15 O11 172.16(18)
C49 C50 N16 O14 156.04(17)
C45 C50 N16 O14 -23.3(3)
C49 C50 N16 O13 -21.5(3)
C45 C50 N16 O13 159.23(18)
O15 C53 N17 C52 174.7(2)
O15 C53 N17 C51 1.1(4)
O16 C56 N18 C54 -3.0(4)
O16 C56 N18 C55 176.8(3)
